data_4077265
loop_
_publ_author_name
'Franken, Andreas'
'Du, Shaowu'
'Jelliss, Paul A.'
'Kautz, Jason A.'
'Stone, F. Gordon A.'

_publ_section_title
;
 Cage Substitution Reactions of Monocarbollide Carbonyl Complexes of
 Iron:&#x00A0; Generation of Iminium Groups at a Boron Vertex&#x2020;
;
_journal_issue 8
_journal_name_full Organometallics
_journal_page_first 1597
_journal_paper_doi 10.1021/om001057x
_journal_volume 20
_journal_year 2001
_chemical_formula_sum 'C7 H19 B10 Fe N O3'
_chemical_formula_weight 329.18
_chemical_name_systematic
;
 ?
;
_space_group_IT_number 14
_symmetry_cell_setting monoclinic
_symmetry_space_group_name_Hall '-P 2ybc'
_symmetry_space_group_name_H-M 'P 1 21/c 1'
_atom_sites_solution_hydrogens geom
_atom_sites_solution_primary direct
_atom_sites_solution_secondary difmap
_audit_creation_method SHELXL-97
_cell_angle_alpha 90.00
_cell_angle_beta 106.856(14)
_cell_angle_gamma 90.00
_cell_formula_units_Z 4
_cell_length_a 12.325(2)
_cell_length_b 7.6538(10)
_cell_length_c 17.502(2)
_cell_measurement_reflns_used 25
_cell_measurement_temperature 293(2)
_cell_measurement_theta_max 20
_cell_measurement_theta_min 15
_cell_volume 1580.1(4)
_computing_cell_refinement 'Enraf-Nonius CAD4 (1989)'
_computing_data_collection 'Enraf-Nonius CAD4 (1989)'
_computing_data_reduction 'XCAD4 Siemens Software (Harms, 1993)'
_computing_molecular_graphics 'XP in SHELXTL-PC (Bruker, 1995)'
_computing_publication_material 'SHELXL-97 (Sheldrick, 1997)'
_computing_structure_refinement 'SHELXL-97 (Sheldrick, 1997)'
_computing_structure_solution 'SHELXS-97 (Sheldrick, 1997)'
_diffrn_ambient_temperature 293(2)
_diffrn_measured_fraction_theta_full 0.994
_diffrn_measured_fraction_theta_max 0.994
_diffrn_measurement_device_type 'Enraf-Nonius CAD4'
_diffrn_measurement_method w-1/3q
_diffrn_radiation_monochromator graphite
_diffrn_radiation_source 'fine-focus sealed tube'
_diffrn_radiation_type MoK\a
_diffrn_radiation_wavelength 0.71073
_diffrn_reflns_av_R_equivalents 0.0302
_diffrn_reflns_av_sigmaI/netI 0.0232
_diffrn_reflns_limit_h_max 13
_diffrn_reflns_limit_h_min 0
_diffrn_reflns_limit_k_max 8
_diffrn_reflns_limit_k_min 0
_diffrn_reflns_limit_l_max 18
_diffrn_reflns_limit_l_min -18
_diffrn_reflns_number 2171
_diffrn_reflns_theta_full 22.50
_diffrn_reflns_theta_max 22.50
_diffrn_reflns_theta_min 1.73
_diffrn_standards_decay_% none
_diffrn_standards_interval_time 120
_diffrn_standards_number 3
_exptl_absorpt_coefficient_mu 0.953
_exptl_absorpt_correction_T_max 0.8438
_exptl_absorpt_correction_T_min 0.8068
_exptl_absorpt_correction_type numerical
_exptl_crystal_colour pale-yellow
_exptl_crystal_density_diffrn 1.384
_exptl_crystal_density_method 'not measured'
_exptl_crystal_description prisms
_exptl_crystal_F_000 672
_exptl_crystal_size_max 0.36
_exptl_crystal_size_mid 0.30
_exptl_crystal_size_min 0.20
_refine_diff_density_max 0.336
_refine_diff_density_min -0.324
_refine_diff_density_rms 0.045
_refine_ls_extinction_method none
_refine_ls_goodness_of_fit_ref 1.038
_refine_ls_hydrogen_treatment mixed
_refine_ls_matrix_type full
_refine_ls_number_parameters 202
_refine_ls_number_reflns 2059
_refine_ls_number_restraints 0
_refine_ls_restrained_S_all 1.038
_refine_ls_R_factor_all 0.0420
_refine_ls_R_factor_gt 0.0335
_refine_ls_shift/su_max 0.000
_refine_ls_shift/su_mean 0.000
_refine_ls_structure_factor_coef Fsqd
_refine_ls_weighting_details 'calc w=1/[\s^2^(Fo^2^)+(0.0398P)^2^+1.4400P] where P=(Fo^2^+2Fc^2^)/3'
_refine_ls_weighting_scheme calc
_refine_ls_wR_factor_gt 0.0789
_refine_ls_wR_factor_ref 0.0838
_reflns_number_gt 1771
_reflns_number_total 2059
_reflns_threshold_expression >2sigma(I)
_cod_data_source_file om001057x.cif
_cod_data_source_block 13
_cod_depositor_comments
;
The following automatic conversions were performed:
'_atom_site_symetry_multiplicity' tag replaced with
'_atom_site_symmetry_multiplicity'.

Automatic conversion script
Id: cif_correct_tags 1440 2010-10-19 06:21:57Z saulius 

The following automatic conversions were performed:

'_symmetry_cell_setting' value 'Monoclinic' changed to 'monoclinic'
according to /home/saulius/struct/CIF-dictionaries/cif_core.dic
dictionary named 'cif_core.dic' version 2.4.2 from
2011-04-26.

'_exptl_absorpt_correction_type' value 'Numerical'
changed to 'numerical' according to
/home/saulius/struct/CIF-dictionaries/cif_core.dic dictionary named
'cif_core.dic' version 2.4.2 from 2011-04-26.

Automatic conversion script
Id: cif_fix_values 1715 2011-07-08 13:25:40Z adriana 
;
_cod_original_sg_symbol_H-M P2(1)/c
_cod_database_code 4077265

loop_
_symmetry_equiv_pos_as_xyz
'x, y, z'
'-x, y+1/2, -z+1/2'
'-x, -y, -z'
'x, -y-1/2, z-1/2'

loop_
_atom_site_label
_atom_site_type_symbol
_atom_site_fract_x
_atom_site_fract_y
_atom_site_fract_z
_atom_site_U_iso_or_equiv
_atom_site_adp_type
_atom_site_occupancy
_atom_site_symmetry_multiplicity
_atom_site_calc_flag
_atom_site_refinement_flags
Fe Fe 0.16236(3) 0.21487(6) 0.16523(2) 0.03374(17) Uani 1 1 d .
C1 C 0.1393(3) 0.3518(4) 0.05568(18) 0.0416(8) Uani 1 1 d .
H1 H 0.0501 0.3358 0.0203 0.050 Uiso 1 1 calc R
B2 B 0.1699(3) 0.4879(5) 0.1363(2) 0.0394(9) Uani 1 1 d .
H2 H 0.1065 0.5620 0.1562 0.047 Uiso 1 1 calc R
B3 B 0.3000(3) 0.4040(5) 0.2043(2) 0.0313(8) Uani 1 1 d .
B4 B 0.3374(3) 0.2062(5) 0.1604(2) 0.0356(8) Uani 1 1 d .
H4 H 0.3851 0.0977 0.1960 0.043 Uiso 1 1 calc R
B5 B 0.2309(3) 0.1772(5) 0.0669(2) 0.0385(9) Uani 1 1 d .
H5 H 0.2072 0.0469 0.0409 0.046 Uiso 1 1 calc R
B6 B 0.2009(3) 0.5473(5) 0.0467(2) 0.0451(10) Uani 1 1 d .
H6 H 0.1572 0.6566 0.0095 0.054 Uiso 1 1 calc R
B7 B 0.3033(3) 0.5807(5) 0.1396(2) 0.0410(9) Uani 1 1 d .
H7 H 0.3262 0.7130 0.1633 0.049 Uiso 1 1 calc R
B8 B 0.4043(3) 0.4083(5) 0.1537(2) 0.0375(9) Uani 1 1 d .
H8 H 0.4941 0.4285 0.1866 0.045 Uiso 1 1 calc R
B9 B 0.3627(3) 0.2693(5) 0.0695(2) 0.0421(9) Uani 1 1 d .
H9 H 0.4245 0.1980 0.0469 0.050 Uiso 1 1 calc R
B10 B 0.2367(3) 0.3563(6) 0.0043(2) 0.0466(10) Uani 1 1 d .
H10 H 0.2152 0.3412 -0.0609 0.056 Uiso 1 1 calc R
B11 B 0.3455(3) 0.4985(6) 0.0576(2) 0.0461(10) Uani 1 1 d .
H11 H 0.3969 0.5761 0.0281 0.055 Uiso 1 1 calc R
C2 C 0.0569(3) 0.2980(5) 0.2070(2) 0.0539(9) Uani 1 1 d .
O2 O -0.0112(3) 0.3480(4) 0.2337(2) 0.0852(10) Uani 1 1 d .
C3 C 0.0693(3) 0.0417(5) 0.1159(2) 0.0517(9) Uani 1 1 d .
O3 O 0.0106(3) -0.0676(4) 0.08670(17) 0.0812(9) Uani 1 1 d .
C4 C 0.2219(3) 0.0736(5) 0.2458(2) 0.0468(9) Uani 1 1 d .
O4 O 0.2593(2) -0.0210(4) 0.29698(17) 0.0735(8) Uani 1 1 d .
N N 0.3466(2) 0.4608(4) 0.29503(16) 0.0407(7) Uani 1 1 d .
H1A H 0.385(3) 0.555(5) 0.296(2) 0.049 Uiso 1 1 d .
C5 C 0.2617(3) 0.5318(6) 0.3311(2) 0.0585(10) Uani 1 1 d .
H5A H 0.2160 0.4359 0.3409 0.070 Uiso 1 1 calc R
H5B H 0.2118 0.6093 0.2928 0.070 Uiso 1 1 calc R
C6 C 0.3084(3) 0.6293(5) 0.4073(2) 0.0555(10) Uani 1 1 d .
H6A H 0.2472 0.6692 0.4265 0.083 Uiso 1 1 calc R
H6B H 0.3512 0.7278 0.3982 0.083 Uiso 1 1 calc R
H6C H 0.3568 0.5536 0.4463 0.083 Uiso 1 1 calc R
C7 C 0.4274(3) 0.3374(5) 0.3481(2) 0.0506(9) Uani 1 1 d .
H7A H 0.4817 0.2984 0.3220 0.076 Uiso 1 1 calc R
H7B H 0.3866 0.2387 0.3595 0.076 Uiso 1 1 calc R
H7C H 0.4661 0.3954 0.3970 0.076 Uiso 1 1 calc R

loop_
_atom_site_aniso_label
_atom_site_aniso_U_11
_atom_site_aniso_U_22
_atom_site_aniso_U_33
_atom_site_aniso_U_23
_atom_site_aniso_U_13
_atom_site_aniso_U_12
Fe 0.0281(3) 0.0386(3) 0.0365(3) -0.0004(2) 0.01249(19) -0.0024(2)
C1 0.0338(17) 0.053(2) 0.0376(17) 0.0040(16) 0.0097(14) 0.0018(15)
B2 0.035(2) 0.043(2) 0.043(2) 0.0041(18) 0.0150(16) 0.0074(17)
B3 0.0247(17) 0.032(2) 0.0378(19) -0.0020(16) 0.0091(15) -0.0030(15)
B4 0.0291(18) 0.043(2) 0.0350(19) -0.0024(17) 0.0103(15) 0.0023(17)
B5 0.035(2) 0.047(2) 0.0354(19) -0.0043(17) 0.0120(16) 0.0009(17)
B6 0.040(2) 0.048(2) 0.046(2) 0.0127(19) 0.0101(18) 0.0015(18)
B7 0.039(2) 0.039(2) 0.048(2) 0.0046(18) 0.0156(17) -0.0021(17)
B8 0.0287(18) 0.044(2) 0.041(2) -0.0004(18) 0.0135(16) -0.0025(17)
B9 0.0322(19) 0.057(3) 0.040(2) -0.0066(19) 0.0154(16) 0.0020(18)
B10 0.040(2) 0.065(3) 0.035(2) 0.004(2) 0.0114(17) -0.002(2)
B11 0.040(2) 0.058(3) 0.044(2) 0.006(2) 0.0167(18) -0.0069(19)
C2 0.043(2) 0.058(2) 0.067(2) 0.001(2) 0.0268(19) -0.0065(19)
O2 0.0655(18) 0.095(2) 0.119(3) -0.013(2) 0.0645(19) 0.0011(17)
C3 0.054(2) 0.058(3) 0.043(2) 0.0038(19) 0.0147(17) -0.011(2)
O3 0.086(2) 0.085(2) 0.0653(18) -0.0121(17) 0.0101(16) -0.0511(19)
C4 0.0401(19) 0.054(2) 0.049(2) 0.0038(19) 0.0169(16) -0.0104(18)
O4 0.0664(18) 0.080(2) 0.0685(18) 0.0332(17) 0.0107(14) -0.0072(15)
N 0.0372(16) 0.0458(18) 0.0381(14) -0.0071(14) 0.0093(12) 0.0058(13)
C5 0.055(2) 0.073(3) 0.049(2) -0.011(2) 0.0180(18) 0.015(2)
C6 0.068(2) 0.058(2) 0.045(2) -0.0085(19) 0.0216(18) 0.007(2)
C7 0.050(2) 0.056(2) 0.0402(18) -0.0033(17) 0.0033(16) 0.0107(18)

loop_
_atom_type_symbol
_atom_type_description
_atom_type_scat_dispersion_real
_atom_type_scat_dispersion_imag
_atom_type_scat_source
C C 0.0033 0.0016 'International Tables Vol C Tables 4.2.6.8 and 6.1.1.4'
H H 0.0000 0.0000 'International Tables Vol C Tables 4.2.6.8 and 6.1.1.4'
B B 0.0013 0.0007 'International Tables Vol C Tables 4.2.6.8 and 6.1.1.4'
N N 0.0061 0.0033 'International Tables Vol C Tables 4.2.6.8 and 6.1.1.4'
O O 0.0106 0.0060 'International Tables Vol C Tables 4.2.6.8 and 6.1.1.4'
Fe Fe 0.3463 0.8444 'International Tables Vol C Tables 4.2.6.8 and 6.1.1.4'

loop_
_geom_angle_atom_site_label_1
_geom_angle_atom_site_label_2
_geom_angle_atom_site_label_3
_geom_angle
C4 Fe C2 94.32(16)
C4 Fe C3 89.51(16)
C2 Fe C3 91.17(17)
C4 Fe C1 159.92(14)
C2 Fe C1 105.69(15)
C3 Fe C1 91.73(14)
C4 Fe B5 112.96(15)
C2 Fe B5 151.69(16)
C3 Fe B5 81.99(15)
C1 Fe B5 47.55(13)
C4 Fe B2 138.31(15)
C2 Fe B2 80.61(15)
C3 Fe B2 131.66(15)
C1 Fe B2 46.87(13)
B5 Fe B2 83.59(14)
C4 Fe B3 92.90(14)
C2 Fe B3 103.17(15)
C3 Fe B3 165.22(15)
C1 Fe B3 81.07(13)
B5 Fe B3 83.64(13)
B2 Fe B3 49.42(13)
C4 Fe B4 79.91(14)
C2 Fe B4 150.72(15)
C3 Fe B4 117.25(15)
C1 Fe B4 81.71(13)
B5 Fe B4 48.83(13)
B2 Fe B4 84.86(14)
B3 Fe B4 49.14(13)
B10 C1 B2 113.9(3)
B10 C1 B6 62.0(2)
B2 C1 B6 62.8(2)
B10 C1 B5 62.3(2)
B2 C1 B5 113.5(2)
B6 C1 B5 113.3(2)
B10 C1 Fe 123.8(2)
B2 C1 Fe 67.44(16)
B6 C1 Fe 124.6(2)
B5 C1 Fe 66.68(16)
C1 B2 B7 104.6(3)
C1 B2 B6 58.6(2)
B7 B2 B6 59.5(2)
C1 B2 B3 105.5(2)
B7 B2 B3 59.10(19)
B6 B2 B3 107.1(2)
C1 B2 Fe 65.69(17)
B7 B2 Fe 118.8(2)
B6 B2 Fe 119.3(2)
B3 B2 Fe 66.01(16)
N B3 B8 113.2(2)
N B3 B7 111.2(3)
B8 B3 B7 60.6(2)
N B3 B2 123.7(3)
B8 B3 B2 107.4(2)
B7 B3 B2 59.34(19)
N B3 B4 126.1(3)
B8 B3 B4 59.4(2)
B7 B3 B4 108.1(2)
B2 B3 B4 107.6(2)
N B3 Fe 121.2(2)
B8 B3 Fe 118.0(2)
B7 B3 Fe 117.7(2)
B2 B3 Fe 64.57(16)
B4 B3 Fe 65.45(15)
B8 B4 B9 59.8(2)
B8 B4 B5 106.2(3)
B9 B4 B5 59.14(19)
B8 B4 B3 58.72(19)
B9 B4 B3 106.5(3)
B5 B4 B3 106.3(2)
B8 B4 Fe 117.4(2)
B9 B4 Fe 117.3(2)
B5 B4 Fe 64.43(15)
B3 B4 Fe 65.40(15)
C1 B5 B9 105.2(3)
C1 B5 B10 58.1(2)
B9 B5 B10 60.2(2)
C1 B5 B4 106.9(3)
B9 B5 B4 59.96(19)
B10 B5 B4 108.6(3)
C1 B5 Fe 65.77(16)
B9 B5 Fe 120.0(2)
B10 B5 Fe 119.2(2)
B4 B5 Fe 66.74(16)
C1 B6 B10 58.7(2)
C1 B6 B7 105.1(3)
B10 B6 B7 108.1(3)
C1 B6 B11 105.4(3)
B10 B6 B11 60.2(2)
B7 B6 B11 60.3(2)
C1 B6 B2 58.6(2)
B10 B6 B2 107.8(3)
B7 B6 B2 60.2(2)
B11 B6 B2 108.5(3)
B6 B7 B3 109.6(3)
B6 B7 B2 60.3(2)
B3 B7 B2 61.6(2)
B6 B7 B11 60.2(2)
B3 B7 B11 108.1(3)
B2 B7 B11 108.5(3)
B6 B7 B8 107.7(3)
B3 B7 B8 59.39(19)
B2 B7 B8 108.2(3)
B11 B7 B8 59.5(2)
B3 B8 B11 109.2(2)
B3 B8 B9 109.2(2)
B11 B8 B9 60.2(2)
B3 B8 B4 61.87(19)
B11 B8 B4 109.5(3)
B9 B8 B4 60.1(2)
B3 B8 B7 60.0(2)
B11 B8 B7 60.1(2)
B9 B8 B7 108.0(3)
B4 B8 B7 109.6(2)
B5 B9 B8 107.8(3)
B5 B9 B10 60.2(2)
B8 B9 B10 107.4(3)
B5 B9 B11 108.4(3)
B8 B9 B11 59.9(2)
B10 B9 B11 59.9(2)
B5 B9 B4 60.9(2)
B8 B9 B4 60.1(2)
B10 B9 B4 109.4(3)
B11 B9 B4 109.2(3)
C1 B10 B6 59.3(2)
C1 B10 B11 106.1(3)
B6 B10 B11 60.6(2)
C1 B10 B5 59.6(2)
B6 B10 B5 108.9(3)
B11 B10 B5 108.1(3)
C1 B10 B9 105.9(3)
B6 B10 B9 108.8(3)
B11 B10 B9 60.1(2)
B5 B10 B9 59.6(2)
B8 B11 B10 107.5(3)
B8 B11 B9 59.9(2)
B10 B11 B9 60.0(2)
B8 B11 B6 107.9(3)
B10 B11 B6 59.3(2)
B9 B11 B6 107.7(3)
B8 B11 B7 60.4(2)
B10 B11 B7 106.8(3)
B9 B11 B7 108.0(3)
B6 B11 B7 59.5(2)
O2 C2 Fe 178.8(4)
O3 C3 Fe 178.3(3)
O4 C4 Fe 178.5(3)
H1A N C5 98(2)
H1A N C7 104(2)
C5 N C7 113.4(3)
H1A N B3 107(2)
C5 N B3 115.8(2)
C7 N B3 115.7(3)
N C5 C6 115.5(3)

loop_
_geom_bond_atom_site_label_1
_geom_bond_atom_site_label_2
_geom_bond_distance
Fe C4 1.759(4)
Fe C2 1.784(4)
Fe C3 1.801(4)
Fe C1 2.130(3)
Fe B5 2.145(4)
Fe B2 2.159(4)
Fe B3 2.184(3)
Fe B4 2.185(3)
C1 B10 1.696(5)
C1 B2 1.706(5)
C1 B6 1.706(5)
C1 B5 1.724(5)
B2 B7 1.776(5)
B2 B6 1.778(5)
B2 B3 1.815(5)
B3 N 1.585(4)
B3 B8 1.760(5)
B3 B7 1.772(5)
B3 B4 1.817(5)
B4 B8 1.773(5)
B4 B9 1.773(5)
B4 B5 1.790(5)
B5 B9 1.759(5)
B5 B10 1.769(5)
B6 B10 1.753(6)
B6 B7 1.764(5)
B6 B11 1.776(5)
B7 B11 1.778(5)
B7 B8 1.782(5)
B8 B11 1.767(5)
B8 B9 1.768(5)
B9 B10 1.769(5)
B9 B11 1.772(6)
B10 B11 1.768(6)
C2 O2 1.138(4)
C3 O3 1.127(4)
C4 O4 1.140(4)
N H1A 0.86(3)
N C5 1.474(4)
N C7 1.487(4)
C5 C6 1.490(5)
